data_7157791
loop_
_publ_author_name
'Gadigennavar, Savita'
'Ranganathan, Madhav'
'Sankararaman, Sethuraman'

_publ_section_title
;
 Which isomer is it, 1,2,5,6- or 1,4,5,8-tetrasubstituted
 cycloocta-1,3,5,7-tetraene? Synthesis of symmetrically tetrasubstituted
 cycloocta-1,3,5,7-tetraene derivatives
;
_journal_issue 45
_journal_name_full 'Organic &amp; Biomolecular Chemistry'
_journal_page_first 9284
_journal_page_last 9291
_journal_paper_doi 10.1039/D0OB01871F
_journal_volume 18
_journal_year 2020
_chemical_absolute_configuration R
_chemical_formula_sum 'C28 H30 N2'
_chemical_formula_weight 394.54
_space_group_crystal_system orthorhombic
_space_group_IT_number 19
_space_group_name_Hall 'P 2ac 2ab'
_space_group_name_H-M_alt 'P 21 21 21'
_atom_sites_solution_hydrogens geom
_audit_creation_method SHELXL-2014/7
_audit_update_record
;
2020-08-15 deposited with the CCDC.	2020-10-22 downloaded from the CCDC.
;
_cell_angle_alpha 90
_cell_angle_beta 90
_cell_angle_gamma 90
_cell_formula_units_Z 4
_cell_length_a 6.8590(5)
_cell_length_b 17.0662(11)
_cell_length_c 19.6709(10)
_cell_measurement_reflns_used 1637
_cell_measurement_temperature 296(2)
_cell_measurement_theta_max 20.27
_cell_measurement_theta_min 2.39
_cell_volume 2302.6(3)
_computing_cell_refinement 'Bruker SAINT'
_computing_data_collection 'Bruker APEX2'
_computing_data_reduction 'Bruker SAINT'
_computing_molecular_graphics 'Bruker SHELXTL'
_computing_publication_material 'Bruker SHELXTL'
_computing_structure_refinement 'SHELXL-2014/7 (Sheldrick, 2014)'
_computing_structure_solution 'SHELXS-97 (Sheldrick 2008)'
_diffrn_ambient_temperature 296(2)
_diffrn_measured_fraction_theta_full 1.000
_diffrn_measured_fraction_theta_max 1.000
_diffrn_measurement_device_type 'Bruker APEX-II CCD'
_diffrn_measurement_method '\f and \w scans'
_diffrn_radiation_type MoK\a
_diffrn_radiation_wavelength 0.71073
_diffrn_reflns_av_R_equivalents 0.0384
_diffrn_reflns_av_unetI/netI 0.0638
_diffrn_reflns_Laue_measured_fraction_full 1.000
_diffrn_reflns_Laue_measured_fraction_max 1.000
_diffrn_reflns_limit_h_max 4
_diffrn_reflns_limit_h_min -8
_diffrn_reflns_limit_k_max 15
_diffrn_reflns_limit_k_min -20
_diffrn_reflns_limit_l_max 21
_diffrn_reflns_limit_l_min -23
_diffrn_reflns_number 9856
_diffrn_reflns_point_group_measured_fraction_full 0.999
_diffrn_reflns_point_group_measured_fraction_max 0.999
_diffrn_reflns_theta_full 24.994
_diffrn_reflns_theta_max 24.994
_diffrn_reflns_theta_min 1.580
_exptl_absorpt_coefficient_mu 0.066
_exptl_absorpt_correction_T_max 0.993
_exptl_absorpt_correction_T_min 0.984
_exptl_absorpt_correction_type multi-scan
_exptl_absorpt_process_details 'SADABS V2014/5(Bruker AXS.Inc)'
_exptl_crystal_colour yellow
_exptl_crystal_density_diffrn 1.138
_exptl_crystal_description Block
_exptl_crystal_F_000 848
_exptl_crystal_size_max 0.250
_exptl_crystal_size_mid 0.220
_exptl_crystal_size_min 0.100
_refine_diff_density_max 0.115
_refine_diff_density_min -0.153
_refine_diff_density_rms 0.031
_refine_ls_abs_structure_details
; 
 Flack x determined using 802 quotients [(I+)-(I-)]/[(I+)+(I-)] 
 (Parsons, Flack and Wagner, Acta Cryst. B69 (2013) 249-259). 
;
_refine_ls_abs_structure_Flack -0.8(10)
_refine_ls_extinction_coef 0.017(2)
_refine_ls_extinction_expression Fc^*^=kFc[1+0.001xFc^2^\l^3^/sin(2\q)]^-1/4^
_refine_ls_extinction_method 'SHELXL-2014/7 (Sheldrick 2014'
_refine_ls_goodness_of_fit_ref 0.979
_refine_ls_hydrogen_treatment constr
_refine_ls_matrix_type full
_refine_ls_number_parameters 274
_refine_ls_number_reflns 4034
_refine_ls_number_restraints 0
_refine_ls_restrained_S_all 0.979
_refine_ls_R_factor_all 0.0893
_refine_ls_R_factor_gt 0.0459
_refine_ls_shift/su_max 0.000
_refine_ls_shift/su_mean 0.000
_refine_ls_structure_factor_coef Fsqd
_refine_ls_weighting_details 'w=1/[\s^2^(Fo^2^)+(0.0503P)^2^] where P=(Fo^2^+2Fc^2^)/3'
_refine_ls_weighting_scheme calc
_refine_ls_wR_factor_gt 0.0917
_refine_ls_wR_factor_ref 0.1133
_reflns_Friedel_coverage 0.730
_reflns_Friedel_fraction_full 0.997
_reflns_Friedel_fraction_max 0.997
_reflns_number_gt 2584
_reflns_number_total 4034
_reflns_threshold_expression 'I > 2\s(I)'
_cod_data_source_file d0ob01871f2.cif
_cod_data_source_block 323
_cod_database_code 7157791
_shelx_shelxl_version_number 2014/7
_shelx_space_group_comment
; 
The symmetry employed for this shelxl refinement is uniquely defined 
by the following loop, which should always be used as a source of 
symmetry information in preference to the above space-group names. 
They are only intended as comments. 
;
_shelx_estimated_absorpt_t_min 0.984
_shelx_estimated_absorpt_t_max 0.993

loop_
_space_group_symop_operation_xyz
'x, y, z'
'-x+1/2, -y, z+1/2'
'-x, y+1/2, -z+1/2'
'x+1/2, -y+1/2, -z'

loop_
_atom_site_label
_atom_site_type_symbol
_atom_site_fract_x
_atom_site_fract_y
_atom_site_fract_z
_atom_site_U_iso_or_equiv
_atom_site_adp_type
_atom_site_occupancy
_atom_site_site_symmetry_order
_atom_site_calc_flag
_atom_site_refinement_flags_posn
_atom_site_refinement_flags_adp
_atom_site_refinement_flags_occupancy
_atom_site_disorder_assembly
_atom_site_disorder_group
C1 C 0.3432(7) 0.8345(2) 0.32158(18) 0.0714(13) Uani 1 1 d . . . . .
H1 H 0.3791 0.8862 0.3131 0.086 Uiso 1 1 calc R U . . .
C2 C 0.2151(7) 0.7977(2) 0.27858(19) 0.0781(14) Uani 1 1 d . . . . .
H2 H 0.1669 0.8245 0.2410 0.094 Uiso 1 1 calc R U . . .
C3 C 0.1572(7) 0.7223(2) 0.29019(19) 0.0705(12) Uani 1 1 d . . . . .
H3 H 0.0684 0.6979 0.2615 0.085 Uiso 1 1 calc R U . . .
C4 C 0.2321(7) 0.6840(2) 0.3444(2) 0.0791(14) Uani 1 1 d . . . . .
H4 H 0.1953 0.6325 0.3529 0.095 Uiso 1 1 calc R U . . .
C5 C 0.3623(7) 0.7205(2) 0.38720(17) 0.0681(12) Uani 1 1 d . . . . .
H5 H 0.4126 0.6929 0.4240 0.082 Uiso 1 1 calc R U . . .
C6 C 0.4194(6) 0.7962(2) 0.37701(16) 0.0525(10) Uani 1 1 d . . . . .
C7 C 0.5653(6) 0.8356(2) 0.42345(18) 0.0624(11) Uani 1 1 d . . . . .
H7 H 0.5911 0.8004 0.4617 0.075 Uiso 1 1 calc R U . . .
C8 C 0.2990(6) 0.8997(2) 0.48533(16) 0.0585(10) Uani 1 1 d . . . . .
H8A H 0.2857 0.8475 0.5042 0.070 Uiso 1 1 calc R U . . .
H8B H 0.1919 0.9092 0.4542 0.070 Uiso 1 1 calc R U . . .
C9 C 0.3024(6) 0.96007(18) 0.54058(16) 0.0479(9) Uani 1 1 d . . . . .
C10 C 0.1220(6) 0.98473(19) 0.57421(18) 0.0553(10) Uani 1 1 d . . . . .
H10 H 0.0194 0.9985 0.5457 0.066 Uiso 1 1 calc R U . . .
C11 C 0.0877(6) 0.98974(19) 0.64039(17) 0.0536(10) Uani 1 1 d . . . . .
H11 H -0.0361 1.0061 0.6534 0.064 Uiso 1 1 calc R U . . .
C12 C 0.2262(5) 0.97190(19) 0.69515(15) 0.0463(9) Uani 1 1 d . . . . .
C13 C 0.1614(6) 0.9257(2) 0.75663(15) 0.0545(10) Uani 1 1 d . . . . .
H13A H 0.0723 0.9560 0.7845 0.065 Uiso 1 1 calc R U . . .
H13B H 0.0983 0.8772 0.7433 0.065 Uiso 1 1 calc R U . . .
C14 C 0.4821(6) 0.9716(2) 0.77237(15) 0.0546(10) Uani 1 1 d . . . . .
H14A H 0.6135 0.9509 0.7690 0.066 Uiso 1 1 calc R U . . .
H14B H 0.4814 1.0147 0.8045 0.066 Uiso 1 1 calc R U . . .
C15 C 0.4085(6) 0.99735(18) 0.70422(15) 0.0470(9) Uani 1 1 d . . . . .
C16 C 0.5241(5) 1.05068(19) 0.66233(17) 0.0516(9) Uani 1 1 d . . . . .
H16 H 0.5830 1.0922 0.6850 0.062 Uiso 1 1 calc R U . . .
C17 C 0.5554(5) 1.0470(2) 0.59551(16) 0.0526(10) Uani 1 1 d . . . . .
H17 H 0.6314 1.0866 0.5766 0.063 Uiso 1 1 calc R U . . .
C18 C 0.4821(6) 0.98698(19) 0.54879(16) 0.0475(9) Uani 1 1 d . . . . .
C19 C 0.6169(6) 0.9487(2) 0.49872(16) 0.0554(10) Uani 1 1 d . . . . .
H19A H 0.6960 0.9876 0.4756 0.066 Uiso 1 1 calc R U . . .
H19B H 0.7022 0.9116 0.5213 0.066 Uiso 1 1 calc R U . . .
C20 C 0.3222(6) 0.8999(2) 0.86619(15) 0.0571(10) Uani 1 1 d . . . . .
H20 H 0.2684 0.9483 0.8854 0.069 Uiso 1 1 calc R U . . .
C21 C 0.1846(6) 0.83352(19) 0.88218(15) 0.0497(9) Uani 1 1 d . . . . .
C22 C 0.1816(7) 0.7652(2) 0.84507(17) 0.0624(11) Uani 1 1 d . . . . .
H22 H 0.2639 0.7600 0.8078 0.075 Uiso 1 1 calc R U . . .
C23 C 0.0593(7) 0.7044(2) 0.86207(18) 0.0658(12) Uani 1 1 d . . . . .
H23 H 0.0590 0.6590 0.8359 0.079 Uiso 1 1 calc R U . . .
C24 C -0.0618(7) 0.7099(2) 0.91707(18) 0.0678(12) Uani 1 1 d . . . . .
H24 H -0.1440 0.6687 0.9285 0.081 Uiso 1 1 calc R U . . .
C25 C -0.0599(7) 0.7774(3) 0.95507(18) 0.0725(13) Uani 1 1 d . . . . .
H25 H -0.1408 0.7819 0.9928 0.087 Uiso 1 1 calc R U . . .
C26 C 0.0614(6) 0.8384(2) 0.93747(16) 0.0602(11) Uani 1 1 d . . . . .
H26 H 0.0603 0.8839 0.9634 0.072 Uiso 1 1 calc R U . . .
C27 C 0.7579(7) 0.8504(3) 0.3865(2) 0.1098(18) Uani 1 1 d . . . . .
H27A H 0.7371 0.8869 0.3501 0.165 Uiso 1 1 calc R U . . .
H27B H 0.8063 0.8020 0.3683 0.165 Uiso 1 1 calc R U . . .
H27C H 0.8513 0.8717 0.4178 0.165 Uiso 1 1 calc R U . . .
C28 C 0.5205(7) 0.8847(3) 0.89873(17) 0.0862(15) Uani 1 1 d . . . . .
H28A H 0.5779 0.8388 0.8789 0.129 Uiso 1 1 calc R U . . .
H28B H 0.5043 0.8769 0.9467 0.129 Uiso 1 1 calc R U . . .
H28C H 0.6041 0.9290 0.8911 0.129 Uiso 1 1 calc R U . . .
N1 N 0.4874(4) 0.90856(16) 0.45059(13) 0.0528(8) Uani 1 1 d . . . . .
N2 N 0.3443(5) 0.91037(15) 0.79283(12) 0.0497(8) Uani 1 1 d . . . . .

loop_
_atom_site_aniso_label
_atom_site_aniso_U_11
_atom_site_aniso_U_22
_atom_site_aniso_U_33
_atom_site_aniso_U_23
_atom_site_aniso_U_13
_atom_site_aniso_U_12
C1 0.087(4) 0.054(2) 0.073(2) 0.009(2) -0.017(3) -0.006(3)
C2 0.096(4) 0.070(3) 0.068(2) 0.005(2) -0.025(3) 0.007(3)
C3 0.066(3) 0.071(3) 0.074(2) -0.016(2) -0.017(2) 0.004(3)
C4 0.093(4) 0.056(2) 0.088(3) -0.001(2) -0.019(3) -0.016(3)
C5 0.079(4) 0.055(2) 0.070(2) 0.010(2) -0.019(2) -0.007(2)
C6 0.049(3) 0.050(2) 0.058(2) -0.0001(18) -0.0025(19) -0.002(2)
C7 0.049(3) 0.063(2) 0.075(2) -0.003(2) -0.008(2) -0.004(2)
C8 0.046(3) 0.066(2) 0.064(2) 0.0015(19) -0.0036(19) -0.014(2)
C9 0.043(2) 0.0439(19) 0.0566(19) 0.0059(17) -0.0090(18) -0.005(2)
C10 0.041(2) 0.052(2) 0.073(2) 0.0088(19) -0.016(2) -0.002(2)
C11 0.039(2) 0.049(2) 0.074(2) 0.0039(18) -0.0029(19) 0.0053(19)
C12 0.043(2) 0.0416(19) 0.0539(19) -0.0015(16) 0.0010(17) 0.0001(19)
C13 0.047(3) 0.056(2) 0.061(2) -0.0042(17) 0.0004(19) -0.005(2)
C14 0.051(3) 0.056(2) 0.057(2) -0.0073(17) -0.0047(19) -0.007(2)
C15 0.043(2) 0.0398(19) 0.0576(19) -0.0027(16) -0.0009(18) -0.0037(19)
C16 0.047(2) 0.042(2) 0.066(2) -0.0028(18) -0.0089(19) -0.009(2)
C17 0.046(2) 0.045(2) 0.067(2) 0.0088(18) -0.0077(19) -0.010(2)
C18 0.043(2) 0.046(2) 0.0534(18) 0.0099(16) -0.0100(18) -0.010(2)
C19 0.045(2) 0.062(2) 0.0594(19) 0.0082(18) -0.0056(19) -0.016(2)
C20 0.068(3) 0.057(2) 0.0467(19) -0.0094(17) 0.002(2) -0.005(2)
C21 0.057(3) 0.047(2) 0.0457(18) -0.0038(17) -0.0019(18) 0.003(2)
C22 0.073(3) 0.051(2) 0.063(2) -0.0035(19) 0.015(2) 0.002(2)
C23 0.081(4) 0.046(2) 0.071(2) -0.0058(19) 0.005(2) -0.002(2)
C24 0.070(3) 0.058(2) 0.076(2) 0.011(2) -0.002(2) -0.004(2)
C25 0.072(3) 0.078(3) 0.068(2) 0.006(2) 0.015(2) -0.001(3)
C26 0.069(3) 0.060(2) 0.052(2) -0.0084(18) 0.008(2) 0.001(2)
C27 0.052(3) 0.138(4) 0.139(4) -0.053(4) 0.017(3) -0.020(3)
C28 0.086(4) 0.117(4) 0.055(2) 0.013(2) -0.020(2) -0.031(3)
N1 0.042(2) 0.0560(18) 0.0598(16) -0.0013(14) -0.0045(15) -0.0106(18)
N2 0.048(2) 0.0522(17) 0.0489(15) -0.0033(13) -0.0016(15) -0.0066(17)

loop_
_atom_type_symbol
_atom_type_description
_atom_type_scat_dispersion_real
_atom_type_scat_dispersion_imag
_atom_type_scat_source
C C 0.0033 0.0016 'International Tables Vol C Tables 4.2.6.8 and 6.1.1.4'
H H 0.0000 0.0000 'International Tables Vol C Tables 4.2.6.8 and 6.1.1.4'
N N 0.0061 0.0033 'International Tables Vol C Tables 4.2.6.8 and 6.1.1.4'

loop_
_geom_angle_atom_site_label_1
_geom_angle_atom_site_label_2
_geom_angle_atom_site_label_3
_geom_angle
_geom_angle_site_symmetry_1
_geom_angle_site_symmetry_3
_geom_angle_publ_flag
C2 C1 C6 121.0(4) . . ?
C2 C1 H1 119.5 . . ?
C6 C1 H1 119.5 . . ?
C3 C2 C1 121.0(4) . . ?
C3 C2 H2 119.5 . . ?
C1 C2 H2 119.5 . . ?
C4 C3 C2 118.5(4) . . ?
C4 C3 H3 120.7 . . ?
C2 C3 H3 120.7 . . ?
C3 C4 C5 120.6(4) . . ?
C3 C4 H4 119.7 . . ?
C5 C4 H4 119.7 . . ?
C6 C5 C4 121.7(3) . . ?
C6 C5 H5 119.2 . . ?
C4 C5 H5 119.2 . . ?
C5 C6 C1 117.2(4) . . ?
C5 C6 C7 121.5(3) . . ?
C1 C6 C7 121.3(3) . . ?
N1 C7 C6 111.0(3) . . ?
N1 C7 C27 110.5(3) . . ?
C6 C7 C27 111.0(3) . . ?
N1 C7 H7 108.1 . . ?
C6 C7 H7 108.1 . . ?
C27 C7 H7 108.1 . . ?
N1 C8 C9 104.7(3) . . ?
N1 C8 H8A 110.8 . . ?
C9 C8 H8A 110.8 . . ?
N1 C8 H8B 110.8 . . ?
C9 C8 H8B 110.8 . . ?
H8A C8 H8B 108.9 . . ?
C18 C9 C10 129.1(3) . . ?
C18 C9 C8 110.0(3) . . ?
C10 C9 C8 120.8(3) . . ?
C11 C10 C9 127.7(3) . . ?
C11 C10 H10 116.1 . . ?
C9 C10 H10 116.1 . . ?
C10 C11 C12 126.3(4) . . ?
C10 C11 H11 116.8 . . ?
C12 C11 H11 116.8 . . ?
C15 C12 C11 129.5(3) . . ?
C15 C12 C13 109.8(3) . . ?
C11 C12 C13 120.3(3) . . ?
N2 C13 C12 103.3(3) . . ?
N2 C13 H13A 111.1 . . ?
C12 C13 H13A 111.1 . . ?
N2 C13 H13B 111.1 . . ?
C12 C13 H13B 111.1 . . ?
H13A C13 H13B 109.1 . . ?
N2 C14 C15 103.7(3) . . ?
N2 C14 H14A 111.0 . . ?
C15 C14 H14A 111.0 . . ?
N2 C14 H14B 111.0 . . ?
C15 C14 H14B 111.0 . . ?
H14A C14 H14B 109.0 . . ?
C12 C15 C16 129.4(3) . . ?
C12 C15 C14 109.9(3) . . ?
C16 C15 C14 120.3(3) . . ?
C17 C16 C15 127.9(3) . . ?
C17 C16 H16 116.1 . . ?
C15 C16 H16 116.1 . . ?
C16 C17 C18 126.6(3) . . ?
C16 C17 H17 116.7 . . ?
C18 C17 H17 116.7 . . ?
C9 C18 C17 129.6(3) . . ?
C9 C18 C19 110.0(3) . . ?
C17 C18 C19 120.3(3) . . ?
N1 C19 C18 104.7(3) . . ?
N1 C19 H19A 110.8 . . ?
C18 C19 H19A 110.8 . . ?
N1 C19 H19B 110.8 . . ?
C18 C19 H19B 110.8 . . ?
H19A C19 H19B 108.9 . . ?
N2 C20 C21 111.2(3) . . ?
N2 C20 C28 110.1(3) . . ?
C21 C20 C28 110.1(3) . . ?
N2 C20 H20 108.5 . . ?
C21 C20 H20 108.5 . . ?
C28 C20 H20 108.5 . . ?
C22 C21 C26 117.4(4) . . ?
C22 C21 C20 122.4(3) . . ?
C26 C21 C20 120.2(3) . . ?
C21 C22 C23 121.3(4) . . ?
C21 C22 H22 119.3 . . ?
C23 C22 H22 119.3 . . ?
C24 C23 C22 120.7(4) . . ?
C24 C23 H23 119.6 . . ?
C22 C23 H23 119.6 . . ?
C23 C24 C25 118.9(4) . . ?
C23 C24 H24 120.5 . . ?
C25 C24 H24 120.5 . . ?
C24 C25 C26 120.2(4) . . ?
C24 C25 H25 119.9 . . ?
C26 C25 H25 119.9 . . ?
C25 C26 C21 121.5(4) . . ?
C25 C26 H26 119.3 . . ?
C21 C26 H26 119.3 . . ?
C7 C27 H27A 109.5 . . ?
C7 C27 H27B 109.5 . . ?
H27A C27 H27B 109.5 . . ?
C7 C27 H27C 109.5 . . ?
H27A C27 H27C 109.5 . . ?
H27B C27 H27C 109.5 . . ?
C20 C28 H28A 109.5 . . ?
C20 C28 H28B 109.5 . . ?
H28A C28 H28B 109.5 . . ?
C20 C28 H28C 109.5 . . ?
H28A C28 H28C 109.5 . . ?
H28B C28 H28C 109.5 . . ?
C7 N1 C19 114.4(3) . . ?
C7 N1 C8 113.9(3) . . ?
C19 N1 C8 106.3(3) . . ?
C20 N2 C14 115.1(3) . . ?
C20 N2 C13 114.4(3) . . ?
C14 N2 C13 106.9(2) . . ?

loop_
_geom_bond_atom_site_label_1
_geom_bond_atom_site_label_2
_geom_bond_distance
_geom_bond_site_symmetry_2
_geom_bond_publ_flag
C1 C2 1.372(5) . ?
C1 C6 1.375(4) . ?
C1 H1 0.9300 . ?
C2 C3 1.365(5) . ?
C2 H2 0.9300 . ?
C3 C4 1.353(5) . ?
C3 H3 0.9300 . ?
C4 C5 1.376(5) . ?
C4 H4 0.9300 . ?
C5 C6 1.366(5) . ?
C5 H5 0.9300 . ?
C6 C7 1.513(5) . ?
C7 N1 1.456(4) . ?
C7 C27 1.529(6) . ?
C7 H7 0.9800 . ?
C8 N1 1.469(4) . ?
C8 C9 1.498(4) . ?
C8 H8A 0.9700 . ?
C8 H8B 0.9700 . ?
C9 C18 1.325(5) . ?
C9 C10 1.465(5) . ?
C10 C11 1.326(4) . ?
C10 H10 0.9300 . ?
C11 C12 1.468(5) . ?
C11 H11 0.9300 . ?
C12 C15 1.336(5) . ?
C12 C13 1.510(4) . ?
C13 N2 1.466(5) . ?
C13 H13A 0.9700 . ?
C13 H13B 0.9700 . ?
C14 N2 1.465(4) . ?
C14 C15 1.498(4) . ?
C14 H14A 0.9700 . ?
C14 H14B 0.9700 . ?
C15 C16 1.461(5) . ?
C16 C17 1.333(4) . ?
C16 H16 0.9300 . ?
C17 C18 1.465(5) . ?
C17 H17 0.9300 . ?
C18 C19 1.500(5) . ?
C19 N1 1.468(4) . ?
C19 H19A 0.9700 . ?
C19 H19B 0.9700 . ?
C20 N2 1.462(4) . ?
C20 C21 1.508(5) . ?
C20 C28 1.525(6) . ?
C20 H20 0.9800 . ?
C21 C22 1.376(4) . ?
C21 C26 1.380(5) . ?
C22 C23 1.375(5) . ?
C22 H22 0.9300 . ?
C23 C24 1.367(6) . ?
C23 H23 0.9300 . ?
C24 C25 1.372(5) . ?
C24 H24 0.9300 . ?
C25 C26 1.378(5) . ?
C25 H25 0.9300 . ?
C26 H26 0.9300 . ?
C27 H27A 0.9600 . ?
C27 H27B 0.9600 . ?
C27 H27C 0.9600 . ?
C28 H28A 0.9600 . ?
C28 H28B 0.9600 . ?
C28 H28C 0.9600 . ?

loop_
_geom_torsion_atom_site_label_1
_geom_torsion_atom_site_label_2
_geom_torsion_atom_site_label_3
_geom_torsion_atom_site_label_4
_geom_torsion
_geom_torsion_site_symmetry_1
_geom_torsion_site_symmetry_2
_geom_torsion_site_symmetry_3
_geom_torsion_site_symmetry_4
_geom_torsion_publ_flag
C6 C1 C2 C3 1.0(7) . . . . ?
C1 C2 C3 C4 -1.3(7) . . . . ?
C2 C3 C4 C5 0.6(7) . . . . ?
C3 C4 C5 C6 0.5(7) . . . . ?
C4 C5 C6 C1 -0.8(6) . . . . ?
C4 C5 C6 C7 -178.9(4) . . . . ?
C2 C1 C6 C5 0.0(6) . . . . ?
C2 C1 C6 C7 178.2(4) . . . . ?
C5 C6 C7 N1 -125.5(4) . . . . ?
C1 C6 C7 N1 56.4(5) . . . . ?
C5 C6 C7 C27 111.1(5) . . . . ?
C1 C6 C7 C27 -66.9(5) . . . . ?
N1 C8 C9 C18 -13.8(4) . . . . ?
N1 C8 C9 C10 162.8(3) . . . . ?
C18 C9 C10 C11 -53.7(6) . . . . ?
C8 C9 C10 C11 130.5(4) . . . . ?
C9 C10 C11 C12 0.5(6) . . . . ?
C10 C11 C12 C15 51.0(6) . . . . ?
C10 C11 C12 C13 -136.7(4) . . . . ?
C15 C12 C13 N2 -14.7(4) . . . . ?
C11 C12 C13 N2 171.6(3) . . . . ?
C11 C12 C15 C16 0.1(6) . . . . ?
C13 C12 C15 C16 -172.8(3) . . . . ?
C11 C12 C15 C14 172.4(3) . . . . ?
C13 C12 C15 C14 -0.5(4) . . . . ?
N2 C14 C15 C12 15.7(4) . . . . ?
N2 C14 C15 C16 -171.3(3) . . . . ?
C12 C15 C16 C17 -50.7(6) . . . . ?
C14 C15 C16 C17 137.7(4) . . . . ?
C15 C16 C17 C18 -1.1(6) . . . . ?
C10 C9 C18 C17 2.6(6) . . . . ?
C8 C9 C18 C17 178.8(3) . . . . ?
C10 C9 C18 C19 -174.9(3) . . . . ?
C8 C9 C18 C19 1.3(4) . . . . ?
C16 C17 C18 C9 50.5(6) . . . . ?
C16 C17 C18 C19 -132.3(4) . . . . ?
C9 C18 C19 N1 11.7(4) . . . . ?
C17 C18 C19 N1 -166.1(3) . . . . ?
N2 C20 C21 C22 38.9(5) . . . . ?
C28 C20 C21 C22 -83.4(4) . . . . ?
N2 C20 C21 C26 -144.0(3) . . . . ?
C28 C20 C21 C26 93.7(4) . . . . ?
C26 C21 C22 C23 0.6(6) . . . . ?
C20 C21 C22 C23 177.7(4) . . . . ?
C21 C22 C23 C24 -0.7(6) . . . . ?
C22 C23 C24 C25 0.2(6) . . . . ?
C23 C24 C25 C26 0.4(6) . . . . ?
C24 C25 C26 C21 -0.6(6) . . . . ?
C22 C21 C26 C25 0.1(6) . . . . ?
C20 C21 C26 C25 -177.2(4) . . . . ?
C6 C7 N1 C19 177.4(3) . . . . ?
C27 C7 N1 C19 -59.1(4) . . . . ?
C6 C7 N1 C8 54.8(4) . . . . ?
C27 C7 N1 C8 178.4(3) . . . . ?
C18 C19 N1 C7 -146.4(3) . . . . ?
C18 C19 N1 C8 -19.8(3) . . . . ?
C9 C8 N1 C7 147.5(3) . . . . ?
C9 C8 N1 C19 20.6(3) . . . . ?
C21 C20 N2 C14 -177.5(3) . . . . ?
C28 C20 N2 C14 -55.2(4) . . . . ?
C21 C20 N2 C13 58.0(4) . . . . ?
C28 C20 N2 C13 -179.7(3) . . . . ?
C15 C14 N2 C20 -153.0(3) . . . . ?
C15 C14 N2 C13 -24.7(3) . . . . ?
C12 C13 N2 C20 153.0(3) . . . . ?
C12 C13 N2 C14 24.3(3) . . . . ?
